data_7002633
loop_
_publ_author_name
'Das, Neeladri'
'Sanz Miguel, Pablo J.'
'Khutia, Anupam'
'Lazar, Martina'
'Lippert, Bernhard'

_publ_section_title
;
 Hybrids between classical and metallacalix[4]arenes based on uracil
 and cis-PtIIL2 entities (L = P(Ph)3 or L2 = 2,2&#x2032;-bipyridine)
;
_journal_issue 42
_journal_name_full 'Dalton Transactions'
_journal_page_first 9120
_journal_paper_doi 10.1039/b916178n
_journal_year 2009
_chemical_formula_moiety 'C11 H12 N4 O4, H2 O'
_chemical_formula_sum 'C11 H14 N4 O5'
_chemical_formula_weight 282.26
_chemical_name_systematic
;
?
;
_space_group_IT_number 2
_symmetry_cell_setting triclinic
_symmetry_space_group_name_Hall '-P 1'
_symmetry_space_group_name_H-M 'P -1'
_atom_sites_solution_hydrogens geom
_atom_sites_solution_primary direct
_atom_sites_solution_secondary difmap
_audit_creation_date 2008-10-15T15:55:22-00:00
_audit_creation_method 'WinGX routine CIF_UPDATE'
_cell_angle_alpha 101.54(3)
_cell_angle_beta 90.19(3)
_cell_angle_gamma 112.92(3)
_cell_formula_units_Z 2
_cell_length_a 7.6960(15)
_cell_length_b 8.3560(17)
_cell_length_c 10.801(2)
_cell_measurement_reflns_used 8484
_cell_measurement_temperature 150(2)
_cell_measurement_theta_max 27.5
_cell_measurement_theta_min 3
_cell_volume 624.3(3)
_computing_cell_refinement 'Bruker SMART'
_computing_data_collection 'Bruker SMART'
_computing_data_reduction 'Bruker SAINT'
_computing_molecular_graphics 'Bruker SHELXTL'
_computing_publication_material 'Bruker SHELXTL'
_computing_structure_refinement 'SHELXL-97 (Sheldrick, 1997)'
_computing_structure_solution 'SHELXS-97 (Sheldrick, 1990)'
_diffrn_ambient_temperature 150(2)
_diffrn_measured_fraction_theta_full 0.994
_diffrn_measured_fraction_theta_max 0.994
_diffrn_measurement_device_type 'Nonius Kappa CCD'
_diffrn_measurement_method 'profile fitled'
_diffrn_radiation_monochromator graphite
_diffrn_radiation_type MoK\a
_diffrn_radiation_wavelength 0.71073
_diffrn_reflns_av_R_equivalents 0.0715
_diffrn_reflns_av_unetI/netI 0.1429
_diffrn_reflns_limit_h_max 9
_diffrn_reflns_limit_h_min -9
_diffrn_reflns_limit_k_max 10
_diffrn_reflns_limit_k_min -10
_diffrn_reflns_limit_l_max 14
_diffrn_reflns_limit_l_min -14
_diffrn_reflns_number 8484
_diffrn_reflns_theta_full 27.47
_diffrn_reflns_theta_max 27.47
_diffrn_reflns_theta_min 3.62
_diffrn_standards_number N/A
_exptl_absorpt_coefficient_mu 0.121
_exptl_absorpt_correction_T_max 0.988
_exptl_absorpt_correction_T_min 0.988
_exptl_absorpt_correction_type multi-scan
_exptl_absorpt_process_details sadabs
_exptl_crystal_colour colorless
_exptl_crystal_density_diffrn 1.502
_exptl_crystal_density_method 'not measured'
_exptl_crystal_description prisms
_exptl_crystal_F_000 296
_exptl_crystal_size_max 0.2
_exptl_crystal_size_mid 0.2
_exptl_crystal_size_min 0.1
_refine_diff_density_max 0.216
_refine_diff_density_min -0.227
_refine_diff_density_rms 0.048
_refine_ls_extinction_method none
_refine_ls_goodness_of_fit_ref 0.961
_refine_ls_hydrogen_treatment mixed
_refine_ls_matrix_type full
_refine_ls_number_parameters 191
_refine_ls_number_reflns 2832
_refine_ls_number_restraints 3
_refine_ls_restrained_S_all 0.96
_refine_ls_R_factor_all 0.2041
_refine_ls_R_factor_gt 0.0661
_refine_ls_shift/su_max 0
_refine_ls_shift/su_mean 0
_refine_ls_structure_factor_coef Fsqd
_refine_ls_weighting_details 'calc w=1/[\s^2^(Fo^2^)+(0.0701P)^2^+0.0000P] where P=(Fo^2^+2Fc^2^)/3'
_refine_ls_weighting_scheme calc
_refine_ls_wR_factor_gt 0.1201
_refine_ls_wR_factor_ref 0.1572
_reflns_number_gt 1162
_reflns_number_total 2832
_reflns_threshold_expression >2sigma(I)
_cod_data_source_file b916178n.txt
_cod_data_source_block 1
_cod_original_cell_volume 624.3(2)
_cod_original_sg_symbol_H-M P-1
_cod_database_code 7002633

loop_
_symmetry_equiv_pos_as_xyz
'x, y, z'
'-x, -y, -z'

loop_
_atom_site_label
_atom_site_type_symbol
_atom_site_fract_x
_atom_site_fract_y
_atom_site_fract_z
_atom_site_U_iso_or_equiv
_atom_site_adp_type
_atom_site_occupancy
_atom_site_symmetry_multiplicity
_atom_site_calc_flag
_atom_site_refinement_flags
_atom_site_disorder_assembly
_atom_site_disorder_group
N1A N 0.5766(3) 0.2783(3) 0.5052(2) 0.0437(7) Uani 1 1 d . . .
C1A C 0.7733(5) 0.3441(5) 0.5588(3) 0.0657(11) Uani 1 1 d . . .
H11 H 0.8168 0.4684 0.5979 0.099 Uiso 1 1 calc R . .
H12 H 0.8515 0.328 0.4924 0.099 Uiso 1 1 calc R . .
H13 H 0.7805 0.2792 0.6212 0.099 Uiso 1 1 calc R . .
C2A C 0.4365(5) 0.1749(4) 0.5671(3) 0.0426(8) Uani 1 1 d . . .
O2A O 0.4652(3) 0.1342(3) 0.6650(2) 0.0649(8) Uani 1 1 d . . .
N3A N 0.2567(3) 0.1181(3) 0.5093(2) 0.0422(7) Uani 1 1 d . . .
H31 H 0.1656 0.0549 0.5474 0.051 Uiso 1 1 calc R . .
C4A C 0.2056(5) 0.1506(4) 0.3976(3) 0.0356(8) Uani 1 1 d . . .
O4A O 0.0364(3) 0.0939(3) 0.35930(17) 0.0454(6) Uani 1 1 d . . .
C5A C 0.3618(4) 0.2509(4) 0.3340(2) 0.0343(8) Uani 1 1 d . . .
C6A C 0.5364(5) 0.3104(4) 0.3915(3) 0.0431(8) Uani 1 1 d . . .
H61 H 0.6371 0.378 0.3515 0.052 Uiso 1 1 calc R . .
C5 C 0.3255(4) 0.2781(4) 0.2048(2) 0.0405(8) Uani 1 1 d . . .
H51 H 0.4349 0.3759 0.1871 0.049 Uiso 1 1 calc R . .
H52 H 0.2181 0.3115 0.2048 0.049 Uiso 1 1 calc R . .
C1B C 0.2801(5) -0.3414(4) 0.0494(3) 0.0489(9) Uani 1 1 d . . .
H14 H 0.1576 -0.4252 0.0618 0.073 Uiso 1 1 calc R . .
H15 H 0.3639 -0.3078 0.1248 0.073 Uiso 1 1 calc R . .
H16 H 0.3302 -0.395 -0.0207 0.073 Uiso 1 1 calc R . .
N1B N 0.2629(3) -0.1822(3) 0.0220(2) 0.0369(7) Uani 1 1 d . . .
C2B C 0.1911(4) -0.1923(4) -0.0967(3) 0.0386(8) Uani 1 1 d . . .
O2B O 0.1437(3) -0.3251(3) -0.18262(19) 0.0549(7) Uani 1 1 d . . .
N3B N 0.1778(3) -0.0390(3) -0.1142(2) 0.0401(7) Uani 1 1 d . . .
H32 H 0.1404 -0.0395 -0.1894 0.048 Uiso 1 1 calc R . .
C4B C 0.2180(4) 0.1159(4) -0.0236(3) 0.0363(8) Uani 1 1 d . . .
O4B O 0.1926(3) 0.2419(3) -0.05112(18) 0.0541(7) Uani 1 1 d . . .
C5B C 0.2860(4) 0.1151(4) 0.1004(2) 0.0336(8) Uani 1 1 d . . .
C6B C 0.3051(4) -0.0320(4) 0.1163(3) 0.0330(8) Uani 1 1 d . . .
H62 H 0.3497 -0.0328 0.1963 0.04 Uiso 1 1 calc R . .
O1W O 0.1158(5) -0.6673(4) -0.2789(3) 0.1008(12) Uani 1 1 d D . .
H1W H 0.126(9) -0.715(7) -0.212(4) 0.21(3) Uiso 1 1 d D . .
H2W H 0.115(8) -0.560(5) -0.236(4) 0.18(3) Uiso 1 1 d D . .

loop_
_atom_site_aniso_label
_atom_site_aniso_U_11
_atom_site_aniso_U_22
_atom_site_aniso_U_33
_atom_site_aniso_U_23
_atom_site_aniso_U_13
_atom_site_aniso_U_12
N1A 0.0373(17) 0.0557(19) 0.0323(15) 0.0058(13) -0.0008(13) 0.0142(15)
C1A 0.043(2) 0.083(3) 0.058(2) 0.009(2) -0.0068(18) 0.014(2)
C2A 0.042(2) 0.055(2) 0.0343(19) 0.0087(16) 0.0006(17) 0.0236(19)
O2A 0.0593(17) 0.097(2) 0.0455(15) 0.0301(14) -0.0052(12) 0.0320(15)
N3A 0.0387(16) 0.0597(18) 0.0293(14) 0.0178(12) 0.0053(12) 0.0168(14)
C4A 0.045(2) 0.038(2) 0.0258(17) 0.0062(14) 0.0039(16) 0.0186(17)
O4A 0.0363(14) 0.0628(16) 0.0349(13) 0.0167(11) -0.0002(10) 0.0147(12)
C5A 0.042(2) 0.0329(18) 0.0243(16) 0.0043(13) 0.0021(15) 0.0116(15)
C6A 0.047(2) 0.043(2) 0.0334(18) 0.0061(15) 0.0072(16) 0.0123(17)
C5 0.052(2) 0.037(2) 0.0303(17) 0.0084(15) 0.0057(15) 0.0153(17)
C1B 0.064(2) 0.047(2) 0.046(2) 0.0133(17) -0.0002(17) 0.0302(19)
N1B 0.0481(17) 0.0385(17) 0.0325(14) 0.0116(13) 0.0032(12) 0.0241(14)
C2B 0.043(2) 0.046(2) 0.0315(18) 0.0107(17) 0.0057(15) 0.0218(17)
O2B 0.0841(18) 0.0474(16) 0.0360(13) -0.0015(12) -0.0042(12) 0.0345(13)
N3B 0.0604(19) 0.0445(18) 0.0218(13) 0.0104(13) 0.0009(12) 0.0261(14)
C4B 0.042(2) 0.039(2) 0.0307(17) 0.0091(16) 0.0060(14) 0.0180(16)
O4B 0.0906(19) 0.0463(15) 0.0378(13) 0.0143(11) -0.0014(12) 0.0380(14)
C5B 0.0392(19) 0.038(2) 0.0258(17) 0.0118(14) 0.0059(13) 0.0152(15)
C6B 0.0352(18) 0.037(2) 0.0262(16) 0.0087(15) 0.0030(14) 0.0124(15)
O1W 0.187(4) 0.082(2) 0.0554(18) 0.0019(17) -0.016(2) 0.082(2)

loop_
_atom_type_symbol
_atom_type_description
_atom_type_scat_dispersion_real
_atom_type_scat_dispersion_imag
_atom_type_scat_source
C C 0.0033 0.0016 'International Tables Vol C Tables 4.2.6.8 and 6.1.1.4'
H H 0 0 'International Tables Vol C Tables 4.2.6.8 and 6.1.1.4'
N N 0.0061 0.0033 'International Tables Vol C Tables 4.2.6.8 and 6.1.1.4'
O O 0.0106 0.006 'International Tables Vol C Tables 4.2.6.8 and 6.1.1.4'

loop_
_geom_angle_atom_site_label_1
_geom_angle_atom_site_label_2
_geom_angle_atom_site_label_3
_geom_angle
_geom_angle_site_symmetry_1
_geom_angle_site_symmetry_3
_geom_angle_publ_flag
C2A N1A C6A 121.0(3) . . ?
C2A N1A C1A 118.5(2) . . ?
C6A N1A C1A 120.4(3) . . ?
N1A C1A H11 109.5 . . ?
N1A C1A H12 109.5 . . ?
H11 C1A H12 109.5 . . ?
N1A C1A H13 109.5 . . ?
H11 C1A H13 109.5 . . ?
H12 C1A H13 109.5 . . ?
O2A C2A N1A 123.8(3) . . ?
O2A C2A N3A 121.8(3) . . ?
N1A C2A N3A 114.4(3) . . ?
C2A N3A C4A 127.6(3) . . ?
C2A N3A H31 116.2 . . ?
C4A N3A H31 116.2 . . ?
O4A C4A N3A 119.9(3) . . ?
O4A C4A C5A 125.3(2) . . ?
N3A C4A C5A 114.7(3) . . ?
C6A C5A C4A 117.8(3) . . ?
C6A C5A C5 122.5(3) . . ?
C4A C5A C5 119.7(3) . . ?
C5A C6A N1A 124.3(3) . . ?
C5A C6A H61 117.8 . . ?
N1A C6A H61 117.8 . . ?
C5A C5 C5B 113.3(2) . . ?
C5A C5 H51 108.9 . . ?
C5B C5 H51 108.9 . . ?
C5A C5 H52 108.9 . . ?
C5B C5 H52 108.9 . . ?
H51 C5 H52 107.7 . . ?
N1B C1B H14 109.5 . . ?
N1B C1B H15 109.5 . . ?
H14 C1B H15 109.5 . . ?
N1B C1B H16 109.5 . . ?
H14 C1B H16 109.5 . . ?
H15 C1B H16 109.5 . . ?
C2B N1B C6B 121.0(2) . . ?
C2B N1B C1B 118.4(2) . . ?
C6B N1B C1B 120.5(2) . . ?
O2B C2B N1B 123.8(3) . . ?
O2B C2B N3B 121.4(3) . . ?
N1B C2B N3B 114.8(3) . . ?
C2B N3B C4B 126.9(2) . . ?
C2B N3B H32 116.6 . . ?
C4B N3B H32 116.6 . . ?
O4B C4B N3B 120.2(3) . . ?
O4B C4B C5B 124.4(3) . . ?
N3B C4B C5B 115.4(3) . . ?
C6B C5B C4B 117.7(3) . . ?
C6B C5B C5 124.4(2) . . ?
C4B C5B C5 117.9(2) . . ?
C5B C6B N1B 124.1(2) . . ?
C5B C6B H62 117.9 . . ?
N1B C6B H62 117.9 . . ?
H1W O1W H2W 100(4) . . ?

loop_
_geom_bond_atom_site_label_1
_geom_bond_atom_site_label_2
_geom_bond_distance
_geom_bond_site_symmetry_2
_geom_bond_publ_flag
N1A C2A 1.366(4) . ?
N1A C6A 1.367(3) . ?
N1A C1A 1.465(4) . ?
C1A H11 0.96 . ?
C1A H12 0.96 . ?
C1A H13 0.96 . ?
C2A O2A 1.218(3) . ?
C2A N3A 1.376(3) . ?
N3A C4A 1.377(3) . ?
N3A H31 0.86 . ?
C4A O4A 1.237(3) . ?
C4A C5A 1.439(4) . ?
C5A C6A 1.338(4) . ?
C5A C5 1.500(3) . ?
C6A H61 0.93 . ?
C5 C5B 1.510(4) . ?
C5 H51 0.97 . ?
C5 H52 0.97 . ?
C1B N1B 1.473(3) . ?
C1B H14 0.96 . ?
C1B H15 0.96 . ?
C1B H16 0.96 . ?
N1B C2B 1.368(3) . ?
N1B C6B 1.374(4) . ?
C2B O2B 1.223(3) . ?
C2B N3B 1.373(4) . ?
N3B C4B 1.381(4) . ?
N3B H32 0.86 . ?
C4B O4B 1.233(3) . ?
C4B C5B 1.439(4) . ?
C5B C6B 1.337(4) . ?
C6B H62 0.93 . ?
O1W H1W 0.91(2) . ?
O1W H2W 0.93(2) . ?

loop_
_geom_hbond_atom_site_label_D
_geom_hbond_atom_site_label_H
_geom_hbond_atom_site_label_A
_geom_hbond_distance_DH
_geom_hbond_distance_HA
_geom_hbond_distance_DA
_geom_hbond_angle_DHA
_geom_hbond_site_symmetry_A
O1W H2W O2B 0.93(2) 1.85(2) 2.763(4) 166(5) .

loop_
_geom_torsion_atom_site_label_1
_geom_torsion_atom_site_label_2
_geom_torsion_atom_site_label_3
_geom_torsion_atom_site_label_4
_geom_torsion
_geom_torsion_site_symmetry_1
_geom_torsion_site_symmetry_2
_geom_torsion_site_symmetry_3
_geom_torsion_site_symmetry_4
_geom_torsion_publ_flag
C6A N1A C2A O2A 175.9(3) . . . . ?
C1A N1A C2A O2A 0.2(5) . . . . ?
C6A N1A C2A N3A -3.7(4) . . . . ?
C1A N1A C2A N3A -179.5(3) . . . . ?
O2A C2A N3A C4A -178.2(3) . . . . ?
N1A C2A N3A C4A 1.5(4) . . . . ?
C2A N3A C4A O4A -178.1(3) . . . . ?
C2A N3A C4A C5A 2.2(4) . . . . ?
O4A C4A C5A C6A 176.6(3) . . . . ?
N3A C4A C5A C6A -3.7(4) . . . . ?
O4A C4A C5A C5 -6.1(5) . . . . ?
N3A C4A C5A C5 173.6(2) . . . . ?
C4A C5A C6A N1A 1.7(5) . . . . ?
C5 C5A C6A N1A -175.5(3) . . . . ?
C2A N1A C6A C5A 2.3(5) . . . . ?
C1A N1A C6A C5A 177.9(3) . . . . ?
C6A C5A C5 C5B 101.0(3) . . . . ?
C4A C5A C5 C5B -76.1(4) . . . . ?
C6B N1B C2B O2B -176.8(3) . . . . ?
C1B N1B C2B O2B -1.5(5) . . . . ?
C6B N1B C2B N3B 4.0(4) . . . . ?
C1B N1B C2B N3B 179.3(3) . . . . ?
O2B C2B N3B C4B 176.7(3) . . . . ?
N1B C2B N3B C4B -4.1(4) . . . . ?
C2B N3B C4B O4B -177.1(3) . . . . ?
C2B N3B C4B C5B 1.9(4) . . . . ?
O4B C4B C5B C6B 179.4(3) . . . . ?
N3B C4B C5B C6B 0.5(4) . . . . ?
O4B C4B C5B C5 1.2(4) . . . . ?
N3B C4B C5B C5 -177.8(3) . . . . ?
C5A C5 C5B C6B -8.4(4) . . . . ?
C5A C5 C5B C4B 169.7(3) . . . . ?
C4B C5B C6B N1B -0.4(4) . . . . ?
C5 C5B C6B N1B 177.8(3) . . . . ?
C2B N1B C6B C5B -2.1(4) . . . . ?
C1B N1B C6B C5B -177.3(3) . . . . ?

loop_
_cod_related_entry_id
_cod_related_entry_database
_cod_related_entry_code
1 ChemSpider 30652639
